data_8103107
loop_
_publ_author_name
'Rui-Fang Ding'
'Qi-Bao Wang'
'Xin-Min Wen'

_publ_section_title
;
 Crystal structure of
 bis(m3-oxo)-bis[\m2-2-(2-formylphenoxy)acetato-O,O']-bis[m2-2-(2-formylphenoxy)-
 acetato-O,O']-octakis(n-butyl)tetratin(IV), Sn4O2(C9H7O4)4(C4H9)8
;
_journal_issue 1
_journal_name_full 'Zeitschrift f\"ur Kristallographie - New Crystal Structures'
_journal_page_first 31
_journal_volume 226
_journal_year 2011
_chemical_formula_sum 'C34 H50 O9 Sn2'
_chemical_formula_weight 840.12
_chemical_name_systematic
;
Bis(\m~3~-Oxo)-Bis[\m~2~-2-(2-Formylphenoxy)acetato-O,O']
-Bis[\m~2~-2-(2-Formylphenoxy)acetato-O,O']-Octakis(n-Butyl)-tetra-Tin(IV)
;
_space_group_IT_number 2
_symmetry_cell_setting triclinic
_symmetry_space_group_name_Hall '-P 1'
_symmetry_space_group_name_H-M 'P -1'
_atom_sites_solution_hydrogens geom
_atom_sites_solution_primary direct
_atom_sites_solution_secondary difmap
_audit_creation_method SHELXL-97
_audit_update_record
;
2010-11-26 # Formatted by publCIF
;
_cell_angle_alpha 100.443(10)
_cell_angle_beta 105.201(10)
_cell_angle_gamma 98.874(10)
_cell_formula_units_Z 2
_cell_length_a 11.680(7)
_cell_length_b 12.749(8)
_cell_length_c 13.991(9)
_cell_measurement_reflns_used 3098
_cell_measurement_temperature 273(2)
_cell_measurement_theta_max 24.09
_cell_measurement_theta_min 2.21
_cell_volume 1932(2)
_computing_cell_refinement 'Bruker SMART'
_computing_data_collection 'Bruker SMART'
_computing_data_reduction 'Bruker SAINT'
_computing_molecular_graphics 'Bruker SHELXTL'
_computing_publication_material 'Bruker SHELXTL'
_computing_structure_refinement 'SHELXL-97 (Sheldrick, 1997)'
_computing_structure_solution 'SHELXS-97 (Sheldrick, 1990)'
_diffrn_ambient_temperature 273(2)
_diffrn_measured_fraction_theta_full 0.976
_diffrn_measured_fraction_theta_max 0.976
_diffrn_measurement_device_type 'CCD area detector'
_diffrn_measurement_method 'phi and omega scans'
_diffrn_radiation_monochromator graphite
_diffrn_radiation_source 'fine-focus sealed tube'
_diffrn_radiation_type MoK\a
_diffrn_radiation_wavelength 0.71073
_diffrn_reflns_av_R_equivalents 0.0343
_diffrn_reflns_av_sigmaI/netI 0.0664
_diffrn_reflns_limit_h_max 13
_diffrn_reflns_limit_h_min -13
_diffrn_reflns_limit_k_max 12
_diffrn_reflns_limit_k_min -15
_diffrn_reflns_limit_l_max 16
_diffrn_reflns_limit_l_min -16
_diffrn_reflns_number 9748
_diffrn_reflns_theta_full 25.05
_diffrn_reflns_theta_max 25.05
_diffrn_reflns_theta_min 1.66
_exptl_absorpt_coefficient_mu 1.339
_exptl_absorpt_correction_T_max 0.8244
_exptl_absorpt_correction_T_min 0.7307
_exptl_absorpt_correction_type multi-scan
_exptl_absorpt_process_details sadbs
_exptl_crystal_colour colorless
_exptl_crystal_density_diffrn 1.444
_exptl_crystal_density_method 'not measured'
_exptl_crystal_description block
_exptl_crystal_F_000 852
_exptl_crystal_size_max 0.25
_exptl_crystal_size_mid 0.21
_exptl_crystal_size_min 0.15
_refine_diff_density_max 1.663
_refine_diff_density_min -0.991
_refine_diff_density_rms 0.178
_refine_ls_extinction_method none
_refine_ls_goodness_of_fit_ref 1.160
_refine_ls_hydrogen_treatment constr
_refine_ls_matrix_type full
_refine_ls_number_parameters 410
_refine_ls_number_reflns 6687
_refine_ls_number_restraints 137
_refine_ls_restrained_S_all 1.203
_refine_ls_R_factor_all 0.0904
_refine_ls_R_factor_gt 0.0656
_refine_ls_shift/su_max 0.555
_refine_ls_shift/su_mean 0.019
_refine_ls_structure_factor_coef Fsqd
_refine_ls_weighting_details 'calc w=1/[\s^2^(Fo^2^)+(0.1000P)^2^+0.8609P] where P=(Fo^2^+2Fc^2^)/3'
_refine_ls_weighting_scheme calc
_refine_ls_wR_factor_gt 0.1814
_refine_ls_wR_factor_ref 0.2001
_reflns_number_gt 4634
_reflns_number_total 6687
_reflns_threshold_expression >2sigma(I)
_cod_data_source_file 1267-3306.cff
_cod_data_source_block 1
_cod_original_sg_symbol_H-M P-1
_cod_database_code 8103107

loop_
_symmetry_equiv_pos_as_xyz
'x, y, z'
'-x, -y, -z'

loop_
_atom_site_label
_atom_site_type_symbol
_atom_site_fract_x
_atom_site_fract_y
_atom_site_fract_z
_atom_site_U_iso_or_equiv
_atom_site_adp_type
_atom_site_occupancy
_atom_site_symmetry_multiplicity
_atom_site_calc_flag
_atom_site_refinement_flags
Sn1 Sn 0.85879(5) -0.04856(4) 0.49928(4) 0.0494(2) Uani 1 1 d .
Sn2 Sn 1.03455(5) 0.74259(4) 0.45621(5) 0.0585(2) Uani 1 1 d .
O1 O 0.7013(5) 0.0372(4) 0.5069(5) 0.0626(16) Uani 1 1 d D
O2 O 0.9737(5) 0.0964(4) 0.5151(4) 0.0517(14) Uani 1 1 d .
O3 O 0.5733(6) 0.2609(5) 0.5922(6) 0.081(2) Uani 1 1 d .
O5 O 0.8514(5) 0.7310(4) 0.4735(5) 0.0669(17) Uani 1 1 d .
O6 O 0.8465(6) 0.5543(5) 0.4372(6) 0.088(2) Uani 1 1 d .
O7 O 1.2203(6) 0.7859(5) 0.4306(6) 0.090(2) Uani 1 1 d .
O8 O 0.6000(6) 0.4995(6) 0.3994(6) 0.085(2) Uani 1 1 d .
O4 O 0.7210(12) 0.5818(8) 0.6813(8) 0.146(4) Uani 1 1 d .
C1 C 0.6837(13) 0.4823(12) 0.6577(13) 0.115(5) Uani 1 1 d .
H1 H 0.6555 0.4489 0.5887 0.139 Uiso 1 1 calc R
C2 C 0.6799(10) 0.4120(11) 0.7292(9) 0.086(3) Uani 1 1 d .
C3 C 0.6324(10) 0.3019(9) 0.6958(9) 0.075(3) Uani 1 1 d .
C4 C 0.6370(15) 0.2390(13) 0.7659(13) 0.122(5) Uani 1 1 d .
H4 H 0.6058 0.1641 0.7450 0.147 Uiso 1 1 calc R
C5 C 0.6892(18) 0.2890(17) 0.8690(13) 0.148(7) Uani 1 1 d .
H5 H 0.6925 0.2461 0.9164 0.178 Uiso 1 1 calc R
C6 C 0.7341(19) 0.3947(18) 0.9016(14) 0.151(7) Uani 1 1 d .
H6 H 0.7655 0.4261 0.9711 0.181 Uiso 1 1 calc R
C7 C 0.7339(16) 0.4569(15) 0.8336(14) 0.135(6) Uani 1 1 d .
H7 H 0.7701 0.5308 0.8562 0.161 Uiso 1 1 calc R
C8 C 0.5706(8) 0.1505(7) 0.5456(8) 0.070(3) Uani 1 1 d .
H8A H 0.5170 0.1317 0.4763 0.084 Uiso 1 1 calc R
H8B H 0.5385 0.1019 0.5827 0.084 Uiso 1 1 calc R
C9 C 0.6942(8) 0.1348(7) 0.5446(7) 0.059(2) Uani 1 1 d D
C10 C 0.7521(10) -0.1129(8) 0.3466(7) 0.081(3) Uani 1 1 d DU
H10A H 0.7906 -0.1660 0.3152 0.097 Uiso 1 1 calc R
H10B H 0.6736 -0.1517 0.3462 0.097 Uiso 1 1 calc R
C11 C 0.7317(13) -0.0309(10) 0.2817(8) 0.109(3) Uani 1 1 d DU
H11A H 0.8094 0.0097 0.2824 0.131 Uiso 1 1 calc R
H11B H 0.6890 0.0203 0.3098 0.131 Uiso 1 1 calc R
C12 C 0.6567(15) -0.0890(12) 0.1708(9) 0.131(4) Uani 1 1 d DU
H12A H 0.7006 -0.1386 0.1421 0.157 Uiso 1 1 calc R
H12B H 0.5801 -0.1315 0.1704 0.157 Uiso 1 1 calc R
C13 C 0.6325(18) -0.0081(14) 0.1063(12) 0.177(6) Uani 1 1 d DU
H13A H 0.6254 0.0582 0.1475 0.265 Uiso 1 1 calc R
H13B H 0.5582 -0.0378 0.0520 0.265 Uiso 1 1 calc R
H13C H 0.6982 0.0071 0.0783 0.265 Uiso 1 1 calc R
C14 C 0.8779(12) -0.0644(11) 0.6499(9) 0.105(3) Uani 1 1 d DU
H14A H 0.9333 -0.1132 0.6624 0.126 Uiso 1 1 calc R
H14B H 0.9207 0.0067 0.6933 0.126 Uiso 1 1 calc R
C15 C 0.7801(17) -0.1004(18) 0.6903(12) 0.185(5) Uani 1 1 d DU
H15A H 0.7397 -0.1744 0.6531 0.222 Uiso 1 1 calc R
H15B H 0.7213 -0.0546 0.6777 0.222 Uiso 1 1 calc R
C16 C 0.8189(18) -0.0978(16) 0.8049(12) 0.174(5) Uani 1 1 d DU
H16A H 0.7867 -0.1688 0.8143 0.208 Uiso 1 1 calc R
H16B H 0.9068 -0.0851 0.8293 0.208 Uiso 1 1 calc R
C17 C 0.778(2) -0.0138(16) 0.8672(14) 0.209(7) Uani 1 1 d DU
H17A H 0.8349 0.0546 0.8841 0.313 Uiso 1 1 calc R
H17B H 0.7732 -0.0351 0.9287 0.313 Uiso 1 1 calc R
H17C H 0.6996 -0.0062 0.8295 0.313 Uiso 1 1 calc R
O9 O 0.5082(10) 0.1802(7) 0.3083(8) 0.123(3) Uani 1 1 d .
C18 C 0.5311(11) 0.2795(11) 0.3329(11) 0.101(4) Uani 1 1 d .
H18 H 0.5402 0.3132 0.4000 0.121 Uiso 1 1 calc R
C19 C 0.5446(9) 0.3479(11) 0.2626(10) 0.084(3) Uani 1 1 d .
C20 C 0.5837(9) 0.4610(11) 0.2989(9) 0.080(3) Uani 1 1 d .
C21 C 0.6015(11) 0.5243(12) 0.2318(12) 0.104(4) Uani 1 1 d .
H21 H 0.6310 0.5993 0.2548 0.125 Uiso 1 1 calc R
C22 C 0.5749(14) 0.4745(18) 0.1295(13) 0.139(6) Uani 1 1 d .
H22 H 0.5824 0.5178 0.0837 0.167 Uiso 1 1 calc R
C23 C 0.5377(15) 0.3626(17) 0.0935(13) 0.134(6) Uani 1 1 d .
H23 H 0.5266 0.3299 0.0258 0.161 Uiso 1 1 calc R
C24 C 0.5179(12) 0.3020(12) 0.1602(10) 0.104(4) Uani 1 1 d .
H24 H 0.4854 0.2276 0.1361 0.124 Uiso 1 1 calc R
C25 C 0.6625(9) 0.6119(9) 0.4451(10) 0.088(3) Uani 1 1 d .
H25A H 0.6540 0.6328 0.5127 0.106 Uiso 1 1 calc R
H25B H 0.6252 0.6587 0.4045 0.106 Uiso 1 1 calc R
C26 C 0.7968(8) 0.6287(7) 0.4526(7) 0.061(2) Uani 1 1 d .
C27 C 1.1299(10) 0.7063(9) 0.5930(8) 0.087(3) Uani 1 1 d DU
H27A H 1.1623 0.6422 0.5760 0.104 Uiso 1 1 calc R
H27B H 1.1982 0.7666 0.6292 0.104 Uiso 1 1 calc R
C28 C 1.0533(12) 0.6854(11) 0.6654(9) 0.112(3) Uani 1 1 d DU
H28A H 1.0150 0.7465 0.6790 0.134 Uiso 1 1 calc R
H28B H 0.9897 0.6204 0.6331 0.134 Uiso 1 1 calc R
C29 C 1.1321(13) 0.6709(13) 0.7643(9) 0.128(4) Uani 1 1 d DU
H29A H 1.1598 0.6034 0.7507 0.154 Uiso 1 1 calc R
H29B H 1.2032 0.7301 0.7893 0.154 Uiso 1 1 calc R
C30 C 1.0740(16) 0.6682(15) 0.8444(11) 0.166(5) Uani 1 1 d DU
H30A H 1.0908 0.7402 0.8870 0.249 Uiso 1 1 calc R
H30B H 1.1050 0.6196 0.8846 0.249 Uiso 1 1 calc R
H30C H 0.9878 0.6431 0.8143 0.249 Uiso 1 1 calc R
C31 C 0.9747(12) 0.6650(10) 0.3000(9) 0.104(3) Uani 1 1 d DU
H31A H 1.0203 0.6086 0.2896 0.125 Uiso 1 1 calc R
H31B H 0.8902 0.6287 0.2832 0.125 Uiso 1 1 calc R
C32 C 0.9844(15) 0.7332(12) 0.2269(10) 0.135(4) Uani 1 1 d DU
H32A H 1.0696 0.7625 0.2370 0.162 Uiso 1 1 calc R
H32B H 0.9463 0.7944 0.2409 0.162 Uiso 1 1 calc R
C33 C 0.9251(16) 0.6714(13) 0.1148(10) 0.149(5) Uani 1 1 d DU
H33A H 0.9719 0.6181 0.0977 0.179 Uiso 1 1 calc R
H33B H 0.8442 0.6319 0.1074 0.179 Uiso 1 1 calc R
C34 C 0.916(2) 0.7426(16) 0.0415(12) 0.188(6) Uani 1 1 d DU
H34A H 0.8713 0.7964 0.0583 0.282 Uiso 1 1 calc R
H34B H 0.8756 0.6991 -0.0262 0.282 Uiso 1 1 calc R
H34C H 0.9964 0.7783 0.0448 0.282 Uiso 1 1 calc R

loop_
_atom_site_aniso_label
_atom_site_aniso_U_11
_atom_site_aniso_U_22
_atom_site_aniso_U_33
_atom_site_aniso_U_23
_atom_site_aniso_U_13
_atom_site_aniso_U_12
Sn1 0.0442(4) 0.0377(3) 0.0647(4) 0.0068(2) 0.0169(3) 0.0087(2)
Sn2 0.0504(4) 0.0349(3) 0.0888(5) 0.0031(3) 0.0251(3) 0.0110(3)
O1 0.057(4) 0.042(3) 0.084(4) 0.007(3) 0.015(3) 0.015(3)
O2 0.052(3) 0.031(3) 0.070(4) 0.004(2) 0.019(3) 0.008(2)
O3 0.061(4) 0.057(4) 0.114(6) -0.004(4) 0.013(4) 0.026(3)
O5 0.052(3) 0.038(3) 0.111(5) 0.010(3) 0.028(3) 0.011(3)
O6 0.063(4) 0.055(4) 0.143(6) 0.012(4) 0.024(4) 0.026(3)
O7 0.060(4) 0.056(4) 0.149(7) -0.011(4) 0.055(4) -0.002(3)
O8 0.063(4) 0.062(4) 0.117(6) 0.009(4) 0.029(4) -0.014(3)
O4 0.193(12) 0.071(6) 0.149(9) -0.017(6) 0.063(8) -0.020(7)
C1 0.108(11) 0.090(10) 0.137(12) 0.000(9) 0.043(9) 0.011(9)
C2 0.074(7) 0.092(9) 0.087(8) -0.005(7) 0.032(6) 0.017(6)
C3 0.065(6) 0.075(7) 0.088(7) 0.006(6) 0.032(6) 0.026(6)
C4 0.132(13) 0.112(12) 0.131(12) 0.018(10) 0.051(11) 0.042(10)
C5 0.186(18) 0.154(17) 0.098(11) 0.021(11) 0.019(12) 0.065(15)
C6 0.184(19) 0.144(16) 0.104(12) -0.016(12) 0.053(12) 0.008(14)
C7 0.149(15) 0.117(13) 0.130(13) -0.003(11) 0.061(12) 0.008(11)
C8 0.049(5) 0.052(6) 0.107(8) 0.007(5) 0.028(5) 0.014(4)
C9 0.055(5) 0.055(5) 0.072(6) 0.015(4) 0.025(4) 0.017(5)
C10 0.077(5) 0.073(4) 0.088(4) 0.002(3) 0.025(4) 0.019(4)
C11 0.111(6) 0.103(5) 0.114(4) 0.024(4) 0.031(4) 0.030(4)
C12 0.133(6) 0.138(6) 0.114(4) 0.032(4) 0.025(4) 0.027(5)
C13 0.190(8) 0.179(7) 0.161(6) 0.067(5) 0.033(4) 0.041(5)
C14 0.103(5) 0.098(5) 0.108(5) 0.023(4) 0.014(4) 0.035(4)
C15 0.178(7) 0.205(8) 0.180(6) 0.064(5) 0.065(5) 0.024(5)
C16 0.175(7) 0.190(7) 0.165(6) 0.049(5) 0.066(5) 0.031(5)
C17 0.212(8) 0.207(8) 0.207(7) 0.037(4) 0.065(5) 0.052(5)
O9 0.140(8) 0.072(6) 0.130(7) -0.003(5) 0.025(6) -0.002(6)
C18 0.084(8) 0.076(8) 0.117(10) -0.001(7) 0.020(7) -0.012(7)
C19 0.054(6) 0.095(9) 0.099(9) 0.023(7) 0.021(6) 0.008(6)
C20 0.051(6) 0.105(9) 0.076(7) 0.023(7) 0.012(5) 0.006(6)
C21 0.069(8) 0.117(11) 0.118(11) 0.039(9) 0.011(8) 0.015(7)
C22 0.105(12) 0.197(19) 0.107(12) 0.082(13) -0.002(9) 0.014(12)
C23 0.121(13) 0.159(16) 0.108(11) 0.034(12) 0.022(10) 0.006(12)
C24 0.091(9) 0.115(11) 0.094(9) 0.018(8) 0.016(8) 0.017(8)
C25 0.060(6) 0.070(7) 0.130(10) 0.009(7) 0.036(7) 0.001(5)
C26 0.049(5) 0.035(4) 0.093(7) 0.009(4) 0.014(5) 0.008(4)
C27 0.079(5) 0.073(5) 0.103(4) 0.016(4) 0.014(4) 0.028(4)
C28 0.106(5) 0.111(6) 0.121(5) 0.024(4) 0.031(4) 0.035(4)
C29 0.133(6) 0.127(6) 0.125(5) 0.040(5) 0.029(4) 0.032(5)
C30 0.174(7) 0.179(7) 0.153(5) 0.046(5) 0.057(5) 0.034(5)
C31 0.100(5) 0.096(5) 0.112(4) 0.000(4) 0.040(4) 0.021(4)
C32 0.136(6) 0.131(6) 0.140(5) 0.027(4) 0.047(5) 0.027(5)
C33 0.153(7) 0.154(6) 0.137(5) 0.029(4) 0.045(5) 0.022(5)
C34 0.203(8) 0.191(8) 0.170(6) 0.057(5) 0.050(5) 0.033(5)

loop_
_atom_type_symbol
_atom_type_description
_atom_type_scat_dispersion_real
_atom_type_scat_dispersion_imag
_atom_type_scat_source
C C 0.0033 0.0016 'International Tables Vol C Tables 4.2.6.8 and 6.1.1.4'
H H 0.0000 0.0000 'International Tables Vol C Tables 4.2.6.8 and 6.1.1.4'
O O 0.0106 0.0060 'International Tables Vol C Tables 4.2.6.8 and 6.1.1.4'
Sn Sn -0.6537 1.4246 'International Tables Vol C Tables 4.2.6.8 and 6.1.1.4'

loop_
_geom_angle_atom_site_label_1
_geom_angle_atom_site_label_2
_geom_angle_atom_site_label_3
_geom_angle
_geom_angle_site_symmetry_1
_geom_angle_site_symmetry_3
O2 Sn1 C10 111.2(3) . .
O2 Sn1 C14 104.5(4) . .
C10 Sn1 C14 143.5(5) . .
O2 Sn1 O2 76.1(2) . 2_756
C10 Sn1 O2 97.6(3) . 2_756
C14 Sn1 O2 97.8(4) . 2_756
O2 Sn1 O1 91.7(2) . .
C10 Sn1 O1 83.0(3) . .
C14 Sn1 O1 88.9(4) . .
O2 Sn1 O1 167.2(2) 2_756 .
O2 Sn2 C31 113.7(4) 2_766 .
O2 Sn2 C27 108.8(3) 2_766 .
C31 Sn2 C27 136.4(5) . .
O2 Sn2 O5 79.4(2) 2_766 .
C31 Sn2 O5 95.3(4) . .
C27 Sn2 O5 101.2(4) . .
O2 Sn2 O7 90.5(2) 2_766 .
C31 Sn2 O7 84.7(4) . .
C27 Sn2 O7 86.1(4) . .
O5 Sn2 O7 169.0(2) . .
C9 O1 Sn1 134.4(6) . .
Sn2 O2 Sn1 135.9(3) 2_766 .
Sn2 O2 Sn1 120.2(2) 2_766 2_756
Sn1 O2 Sn1 103.9(2) . 2_756
C3 O3 C8 119.7(8) . .
C26 O5 Sn2 109.7(5) . .
C9 O7 Sn2 138.2(6) 2_766 .
C20 O8 C25 117.9(9) . .
O4 C1 C2 125.5(15) . .
O4 C1 H1 117.3 . .
C2 C1 H1 117.2 . .
C3 C2 C7 119.3(14) . .
C3 C2 C1 121.5(12) . .
C7 C2 C1 119.1(14) . .
C4 C3 O3 123.0(12) . .
C4 C3 C2 119.0(12) . .
O3 C3 C2 117.8(11) . .
C3 C4 C5 118.9(16) . .
C3 C4 H4 120.5 . .
C5 C4 H4 120.5 . .
C6 C5 C4 122.4(18) . .
C6 C5 H5 118.8 . .
C4 C5 H5 118.8 . .
C5 C6 C7 119.3(17) . .
C5 C6 H6 120.3 . .
C7 C6 H6 120.3 . .
C6 C7 C2 120.9(16) . .
C6 C7 H7 119.5 . .
C2 C7 H7 119.5 . .
O3 C8 C9 111.4(7) . .
O3 C8 H8A 109.4 . .
C9 C8 H8A 109.4 . .
O3 C8 H8B 109.3 . .
C9 C8 H8B 109.3 . .
H8A C8 H8B 108.0 . .
O7 C9 O1 123.5(8) 2_766 .
O7 C9 C8 120.4(8) 2_766 .
O1 C9 C8 115.8(8) . .
C11 C10 Sn1 115.9(7) . .
C11 C10 H10A 108.3 . .
Sn1 C10 H10A 108.3 . .
C11 C10 H10B 108.3 . .
Sn1 C10 H10B 108.3 . .
H10A C10 H10B 107.4 . .
C10 C11 C12 110.7(10) . .
C10 C11 H11A 109.5 . .
C12 C11 H11A 109.5 . .
C10 C11 H11B 109.5 . .
C12 C11 H11B 109.5 . .
H11A C11 H11B 108.1 . .
C13 C12 C11 111.2(11) . .
C13 C12 H12A 109.4 . .
C11 C12 H12A 109.4 . .
C13 C12 H12B 109.4 . .
C11 C12 H12B 109.4 . .
H12A C12 H12B 108.0 . .
C12 C13 H13A 109.4 . .
C12 C13 H13B 109.5 . .
H13A C13 H13B 109.5 . .
C12 C13 H13C 109.5 . .
H13A C13 H13C 109.5 . .
H13B C13 H13C 109.5 . .
C15 C14 Sn1 126.1(10) . .
C15 C14 H14A 105.4 . .
Sn1 C14 H14A 105.8 . .
C15 C14 H14B 106.2 . .
Sn1 C14 H14B 105.8 . .
H14A C14 H14B 106.2 . .
C14 C15 C16 115.3(13) . .
C14 C15 H15A 108.8 . .
C16 C15 H15A 108.7 . .
C14 C15 H15B 108.1 . .
C16 C15 H15B 108.2 . .
H15A C15 H15B 107.5 . .
C17 C16 C15 114.0(15) . .
C17 C16 H16A 109.0 . .
C15 C16 H16A 108.5 . .
C17 C16 H16B 108.8 . .
C15 C16 H16B 108.8 . .
H16A C16 H16B 107.7 . .
C16 C17 H17A 109.6 . .
C16 C17 H17B 109.3 . .
H17A C17 H17B 109.5 . .
C16 C17 H17C 109.5 . .
H17A C17 H17C 109.5 . .
H17B C17 H17C 109.5 . .
O9 C18 C19 123.2(14) . .
O9 C18 H18 118.4 . .
C19 C18 H18 118.4 . .
C24 C19 C20 119.9(12) . .
C24 C19 C18 120.3(13) . .
C20 C19 C18 119.8(12) . .
O8 C20 C21 125.2(12) . .
O8 C20 C19 115.7(11) . .
C21 C20 C19 119.0(12) . .
C20 C21 C22 119.0(14) . .
C20 C21 H21 120.5 . .
C22 C21 H21 120.5 . .
C23 C22 C21 122.1(15) . .
C23 C22 H22 119.0 . .
C21 C22 H22 118.9 . .
C24 C23 C22 117.8(16) . .
C24 C23 H23 121.1 . .
C22 C23 H23 121.1 . .
C23 C24 C19 121.8(15) . .
C23 C24 H24 119.1 . .
C19 C24 H24 119.1 . .
O8 C25 C26 111.6(8) . .
O8 C25 H25A 109.3 . .
C26 C25 H25A 109.3 . .
O8 C25 H25B 109.3 . .
C26 C25 H25B 109.3 . .
H25A C25 H25B 108.0 . .
O6 C26 O5 123.3(9) . .
O6 C26 C25 122.9(8) . .
O5 C26 C25 113.7(8) . .
C28 C27 Sn2 114.9(7) . .
C28 C27 H27A 108.6 . .
Sn2 C27 H27A 108.5 . .
C28 C27 H27B 108.6 . .
Sn2 C27 H27B 108.6 . .
H27A C27 H27B 107.5 . .
C29 C28 C27 110.6(10) . .
C29 C28 H28A 109.5 . .
C27 C28 H28A 109.5 . .
C29 C28 H28B 109.6 . .
C27 C28 H28B 109.5 . .
H28A C28 H28B 108.1 . .
C30 C29 C28 115.3(12) . .
C30 C29 H29A 108.3 . .
C28 C29 H29A 108.4 . .
C30 C29 H29B 108.6 . .
C28 C29 H29B 108.5 . .
H29A C29 H29B 107.5 . .
C29 C30 H30A 109.3 . .
C29 C30 H30B 109.5 . .
H30A C30 H30B 109.5 . .
C29 C30 H30C 109.5 . .
H30A C30 H30C 109.5 . .
H30B C30 H30C 109.5 . .
C32 C31 Sn2 117.7(9) . .
C32 C31 H31A 107.9 . .
Sn2 C31 H31A 107.9 . .
C32 C31 H31B 107.8 . .
Sn2 C31 H31B 107.9 . .
H31A C31 H31B 107.2 . .
C31 C32 C33 113.6(11) . .
C31 C32 H32A 108.8 . .
C33 C32 H32A 108.8 . .
C31 C32 H32B 108.9 . .
C33 C32 H32B 108.9 . .
H32A C32 H32B 107.7 . .
C34 C33 C32 114.1(12) . .
C34 C33 H33A 108.7 . .
C32 C33 H33A 108.8 . .
C34 C33 H33B 108.8 . .
C32 C33 H33B 108.7 . .
H33A C33 H33B 107.6 . .
C33 C34 H34A 109.5 . .
C33 C34 H34B 109.5 . .
H34A C34 H34B 109.5 . .
C33 C34 H34C 109.5 . .
H34A C34 H34C 109.5 . .
H34B C34 H34C 109.5 . .

loop_
_geom_bond_atom_site_label_1
_geom_bond_atom_site_label_2
_geom_bond_distance
_geom_bond_site_symmetry_2
Sn1 O2 2.049(5) .
Sn1 C10 2.108(9) .
Sn1 C14 2.110(12) .
Sn1 O2 2.184(6) 2_756
Sn1 O1 2.296(6) .
Sn2 O2 2.041(5) 2_766
Sn2 C31 2.108(11) .
Sn2 C27 2.117(10) .
Sn2 O5 2.200(6) .
Sn2 O7 2.291(7) .
O1 C9 1.285(9) .
O2 Sn2 2.041(5) 2_766
O2 Sn1 2.184(6) 2_756
O3 C3 1.393(13) .
O3 C8 1.432(10) .
O5 C26 1.304(9) .
O6 C26 1.202(10) .
O7 C9 1.233(10) 2_766
O8 C20 1.355(13) .
O8 C25 1.448(12) .
O4 C1 1.229(15) .
C1 C2 1.463(18) .
C1 H1 0.9300 .
C2 C3 1.372(15) .
C2 C7 1.401(19) .
C3 C4 1.371(18) .
C4 C5 1.39(2) .
C4 H4 0.9300 .
C5 C6 1.32(2) .
C5 H5 0.9300 .
C6 C7 1.34(2) .
C6 H6 0.9300 .
C7 H7 0.9300 .
C8 C9 1.490(12) .
C8 H8A 0.9700 .
C8 H8B 0.9700 .
C9 O7 1.233(10) 2_766
C10 C11 1.511(12) .
C10 H10A 0.9700 .
C10 H10B 0.9700 .
C11 C12 1.548(13) .
C11 H11A 0.9700 .
C11 H11B 0.9700 .
C12 C13 1.500(14) .
C12 H12A 0.9700 .
C12 H12B 0.9700 .
C13 H13A 0.9600 .
C13 H13B 0.9600 .
C13 H13C 0.9600 .
C14 C15 1.451(15) .
C14 H14A 0.9700 .
C14 H14B 0.9700 .
C15 C16 1.540(15) .
C15 H15A 0.9700 .
C15 H15B 0.9700 .
C16 C17 1.474(16) .
C16 H16A 0.9700 .
C16 H16B 0.9700 .
C17 H17A 0.9600 .
C17 H17B 0.9600 .
C17 H17C 0.9600 .
O9 C18 1.218(14) .
C18 C19 1.449(17) .
C18 H18 0.9300 .
C19 C24 1.378(17) .
C19 C20 1.399(16) .
C20 C21 1.378(16) .
C21 C22 1.39(2) .
C21 H21 0.9300 .
C22 C23 1.38(2) .
C22 H22 0.9300 .
C23 C24 1.356(19) .
C23 H23 0.9300 .
C24 H24 0.9300 .
C25 C26 1.523(13) .
C25 H25A 0.9700 .
C25 H25B 0.9700 .
C27 C28 1.549(13) .
C27 H27A 0.9700 .
C27 H27B 0.9700 .
C28 C29 1.508(13) .
C28 H28A 0.9700 .
C28 H28B 0.9700 .
C29 C30 1.457(14) .
C29 H29A 0.9700 .
C29 H29B 0.9700 .
C30 H30A 0.9600 .
C30 H30B 0.9600 .
C30 H30C 0.9600 .
C31 C32 1.474(13) .
C31 H31A 0.9700 .
C31 H31B 0.9700 .
C32 C33 1.541(14) .
C32 H32A 0.9700 .
C32 H32B 0.9700 .
C33 C34 1.483(14) .
C33 H33A 0.9700 .
C33 H33B 0.9700 .
C34 H34A 0.9600 .
C34 H34B 0.9600 .
C34 H34C 0.9600 .
